data_7013569
loop_
_publ_author_name
'Berry, John F.'
'Cotton, F. Albert'
'Ibragimov, Sergey A.'
'Murillo, Carlos A.'
'Wang, Xiaoping'

_publ_section_title
;
 A molecular loop with interstitial channels in a chiral environment:
 exploration of the chemistry of Mo24+ species with chiral and
 non-chiral dicarboxylate anions
;
_journal_issue 22
_journal_name_full 'Dalton Transactions'
_journal_page_first 4297
_journal_paper_doi 10.1039/b310151g
_journal_year 2003
_chemical_formula_moiety 'C88 H92 Cl8 Mo4 N8 O20'
_chemical_formula_sum 'C88 H92 Cl8 Mo4 N8 O20'
_chemical_formula_weight 2249.06
_chemical_name_common (Mo2(DaniF)2(p-O2CCH(CH3)OC6H4OCH(CH3)CO2)2,4CH2Cl2
_space_group_IT_number 23
_symmetry_cell_setting orthorhombic
_symmetry_space_group_name_Hall 'I 2 2'
_symmetry_space_group_name_H-M 'I 2 2 2'
_atom_sites_solution_hydrogens geom
_atom_sites_solution_primary direct
_atom_sites_solution_secondary difmap
_audit_creation_method SHELXL-97
_cell_angle_alpha 90.00
_cell_angle_beta 90.00
_cell_angle_gamma 90.00
_cell_formula_units_Z 4
_cell_length_a 13.970(3)
_cell_length_b 20.450(5)
_cell_length_c 37.216(5)
_cell_measurement_reflns_used 78
_cell_measurement_temperature 213(2)
_cell_measurement_theta_max 41.6
_cell_measurement_theta_min 18.2
_cell_volume 10632(4)
_computing_cell_refinement MADNES
_computing_data_collection MADNES
_computing_data_reduction PROCOR
_computing_molecular_graphics XP
_computing_publication_material 'SHELXL-97 (Sheldrick, 1997)'
_computing_structure_refinement 'SHELXL-97 (Sheldrick, 1997)'
_computing_structure_solution 'SHELXS-97 (Sheldrick, 1990)'
_diffrn_ambient_temperature 213(2)
_diffrn_measured_fraction_theta_full 0.920
_diffrn_measured_fraction_theta_max 0.920
_diffrn_measurement_device_type 'Nonius FAST'
_diffrn_measurement_method '\w scan'
_diffrn_radiation_monochromator graphite
_diffrn_radiation_source 'fine-focus sealed tube'
_diffrn_radiation_type MoK\a
_diffrn_radiation_wavelength 0.71073
_diffrn_reflns_av_R_equivalents 0.0629
_diffrn_reflns_av_sigmaI/netI 0.0645
_diffrn_reflns_limit_h_max 11
_diffrn_reflns_limit_h_min -14
_diffrn_reflns_limit_k_max 22
_diffrn_reflns_limit_k_min -22
_diffrn_reflns_limit_l_max 39
_diffrn_reflns_limit_l_min -40
_diffrn_reflns_number 12987
_diffrn_reflns_theta_full 22.55
_diffrn_reflns_theta_max 22.55
_diffrn_reflns_theta_min 1.92
_diffrn_standards_number 0
_exptl_absorpt_coefficient_mu 0.726
_exptl_absorpt_correction_T_max 0.8684
_exptl_absorpt_correction_T_min 0.7599
_exptl_absorpt_correction_type multi-scan
_exptl_absorpt_process_details SORTAV
_exptl_crystal_colour yellow
_exptl_crystal_density_diffrn 1.405
_exptl_crystal_density_method 'not measured'
_exptl_crystal_description needle
_exptl_crystal_F_000 4560
_exptl_crystal_size_max 0.40
_exptl_crystal_size_mid 0.30
_exptl_crystal_size_min 0.20
_refine_diff_density_max 0.718
_refine_diff_density_min -0.582
_refine_diff_density_rms 0.135
_refine_ls_abs_structure_details 'Flack H D (1983), Acta Cryst. A39, 876-881'
_refine_ls_abs_structure_Flack 0.03(14)
_refine_ls_extinction_method none
_refine_ls_goodness_of_fit_ref 1.151
_refine_ls_hydrogen_treatment mixed
_refine_ls_matrix_type full
_refine_ls_number_parameters 526
_refine_ls_number_reflns 6212
_refine_ls_number_restraints 359
_refine_ls_restrained_S_all 1.119
_refine_ls_R_factor_all 0.1488
_refine_ls_R_factor_gt 0.1102
_refine_ls_shift/su_max 0.001
_refine_ls_shift/su_mean 0.000
_refine_ls_structure_factor_coef Fsqd
_refine_ls_weighting_details 'calc w=1/[\s^2^(Fo^2^)+(0.0152P)^2^+376.0578P] where P=(Fo^2^+2Fc^2^)/3'
_refine_ls_weighting_scheme calc
_refine_ls_wR_factor_gt 0.2226
_refine_ls_wR_factor_ref 0.2404
_reflns_number_gt 5010
_reflns_number_total 6212
_reflns_threshold_expression >2sigma(I)
_cod_data_source_file b310151g.txt
_cod_data_source_block cmpd1
_cod_original_sg_symbol_H-M I222
_cod_database_code 7013569

loop_
_symmetry_equiv_pos_as_xyz
'x, y, z'
'-x, -y, z'
'-x, y, -z'
'x, -y, -z'
'x+1/2, y+1/2, z+1/2'
'-x+1/2, -y+1/2, z+1/2'
'-x+1/2, y+1/2, -z+1/2'
'x+1/2, -y+1/2, -z+1/2'

loop_
_atom_site_label
_atom_site_type_symbol
_atom_site_fract_x
_atom_site_fract_y
_atom_site_fract_z
_atom_site_U_iso_or_equiv
_atom_site_adp_type
_atom_site_occupancy
_atom_site_symmetry_multiplicity
_atom_site_calc_flag
_atom_site_refinement_flags
_atom_site_disorder_assembly
_atom_site_disorder_group
Mo1 Mo 0.04162(14) 0.23570(7) 0.65704(5) 0.0602(5) Uani 1 1 d . . .
Mo2 Mo 0.15487(14) 0.25654(8) 0.62255(4) 0.0597(5) Uani 1 1 d . . .
N1 N 0.1279(16) 0.1840(7) 0.6909(4) 0.065(5) Uani 1 1 d . . .
N2 N 0.2540(14) 0.2033(7) 0.6534(4) 0.068(5) Uani 1 1 d . . .
N3 N 0.0023(13) 0.1514(7) 0.6285(5) 0.067(5) Uani 1 1 d . . .
N4 N 0.1244(16) 0.1761(8) 0.5893(4) 0.073(6) Uani 1 1 d . . .
C2 C 0.0582(19) 0.1382(9) 0.5990(5) 0.066(7) Uani 1 1 d . A .
H2A H 0.0467 0.0998 0.5857 0.079 Uiso 1 1 calc R . .
C1 C 0.222(2) 0.1768(10) 0.6836(6) 0.076(8) Uani 1 1 d . A .
H1A H 0.2634 0.1541 0.6993 0.091 Uiso 1 1 calc R . .
C11 C 0.1009(14) 0.1559(7) 0.7238(4) 0.063(6) Uani 1 1 d D . .
C12 C 0.0407(15) 0.1913(7) 0.7463(4) 0.072(6) Uani 1 1 d D . .
H12A H 0.0272 0.2349 0.7400 0.086 Uiso 1 1 calc R . .
C13 C -0.0009(15) 0.1669(7) 0.7775(5) 0.078(7) Uani 1 1 d D . .
H13A H -0.0435 0.1928 0.7909 0.093 Uiso 1 1 calc R . .
C14 C 0.0211(14) 0.1043(7) 0.7884(5) 0.062(6) Uani 1 1 d D . .
C15 C 0.0811(14) 0.0670(7) 0.7668(5) 0.079(8) Uani 1 1 d D . .
H15A H 0.0959 0.0240 0.7736 0.095 Uiso 1 1 calc R . .
C16 C 0.1198(16) 0.0922(7) 0.7350(4) 0.084(8) Uani 1 1 d D . .
H16A H 0.1597 0.0655 0.7209 0.101 Uiso 1 1 calc R . .
O1 O -0.0079(11) 0.0752(7) 0.8194(4) 0.071(4) Uani 1 1 d D . .
C17 C -0.0519(18) 0.1145(9) 0.8466(5) 0.084(7) Uani 1 1 d D . .
H17A H -0.0688 0.0872 0.8670 0.126 Uiso 1 1 calc R . .
H17B H -0.1093 0.1347 0.8370 0.126 Uiso 1 1 calc R . .
H17C H -0.0076 0.1482 0.8543 0.126 Uiso 1 1 calc R . .
C21 C 0.354(3) 0.206(4) 0.6434(16) 0.060(6) Uiso 0.35(3) 1 d PD A 1
C22 C 0.399(3) 0.234(3) 0.6135(13) 0.073(9) Uiso 0.35(3) 1 d PD A 1
H22 H 0.3599 0.2535 0.5961 0.087 Uiso 0.35(3) 1 calc PR A 1
C23 C 0.497(3) 0.234(3) 0.6077(12) 0.064(8) Uiso 0.35(3) 1 d PD A 1
H23 H 0.5231 0.2533 0.5868 0.076 Uiso 0.35(3) 1 calc PR A 1
C24 C 0.556(2) 0.206(2) 0.6330(13) 0.082(8) Uiso 0.35(3) 1 d PD A 1
C25 C 0.516(4) 0.186(4) 0.6653(14) 0.077(9) Uiso 0.35(3) 1 d PD A 1
H25 H 0.5560 0.1712 0.6839 0.093 Uiso 0.35(3) 1 calc PR A 1
C26 C 0.417(4) 0.187(6) 0.6706(15) 0.081(9) Uiso 0.35(3) 1 d PD A 1
H26 H 0.3916 0.1738 0.6929 0.098 Uiso 0.35(3) 1 calc PR A 1
O11 O 0.652(3) 0.199(3) 0.6266(13) 0.097(7) Uiso 0.35(3) 1 d PD A 1
C27 C 0.667(7) 0.225(5) 0.5916(16) 0.141(16) Uiso 0.35(3) 1 d PD A 1
H27A H 0.7328 0.2187 0.5845 0.211 Uiso 0.35(3) 1 calc PR A 1
H27B H 0.6516 0.2713 0.5914 0.211 Uiso 0.35(3) 1 calc PR A 1
H27C H 0.6251 0.2024 0.5748 0.211 Uiso 0.35(3) 1 calc PR A 1
C21B C 0.3533(16) 0.200(2) 0.6478(8) 0.060(6) Uiso 0.65(3) 1 d PD A 2
C22B C 0.3831(16) 0.2080(17) 0.6124(7) 0.073(9) Uiso 0.65(3) 1 d PD A 2
H22B H 0.3355 0.2127 0.5947 0.087 Uiso 0.65(3) 1 calc PR A 2
C23B C 0.4781(18) 0.2101(15) 0.6013(6) 0.064(8) Uiso 0.65(3) 1 d PD A 2
H23B H 0.4937 0.2099 0.5767 0.076 Uiso 0.65(3) 1 calc PR A 2
C24B C 0.5489(14) 0.2124(11) 0.6270(8) 0.082(8) Uiso 0.65(3) 1 d PD A 2
C25B C 0.5232(19) 0.201(2) 0.6626(7) 0.077(9) Uiso 0.65(3) 1 d PD A 2
H25B H 0.5712 0.1982 0.6802 0.093 Uiso 0.65(3) 1 calc PR A 2
C26B C 0.427(2) 0.192(3) 0.6726(7) 0.081(9) Uiso 0.65(3) 1 d PD A 2
H26B H 0.4126 0.1818 0.6965 0.098 Uiso 0.65(3) 1 calc PR A 2
O11B O 0.6415(15) 0.2273(13) 0.6184(7) 0.097(7) Uiso 0.65(3) 1 d PD A 2
C27B C 0.711(3) 0.233(3) 0.6459(10) 0.141(16) Uiso 0.65(3) 1 d PD A 2
H27D H 0.7718 0.2459 0.6354 0.211 Uiso 0.65(3) 1 calc PR A 2
H27E H 0.7184 0.1911 0.6579 0.211 Uiso 0.65(3) 1 calc PR A 2
H27F H 0.6907 0.2655 0.6632 0.211 Uiso 0.65(3) 1 calc PR A 2
C31 C 0.186(3) 0.1504(19) 0.5651(10) 0.069(7) Uiso 0.55(3) 1 d PD A 1
C32 C 0.196(3) 0.1908(15) 0.5352(9) 0.072(9) Uiso 0.55(3) 1 d PD A 1
H32A H 0.1622 0.2304 0.5351 0.086 Uiso 0.55(3) 1 calc PR A 1
C33 C 0.253(3) 0.1769(18) 0.5054(8) 0.099(12) Uiso 0.55(3) 1 d PD A 1
H33A H 0.2617 0.2079 0.4871 0.119 Uiso 0.55(3) 1 calc PR A 1
C34 C 0.296(2) 0.1163(18) 0.5035(8) 0.113(12) Uiso 0.55(3) 1 d PD A 1
C35 C 0.304(3) 0.0808(18) 0.5354(11) 0.125(15) Uiso 0.55(3) 1 d PD A 1
H35A H 0.3493 0.0473 0.5373 0.150 Uiso 0.55(3) 1 calc PR A 1
C36 C 0.243(3) 0.0945(16) 0.5645(9) 0.076(10) Uiso 0.55(3) 1 d PD A 1
H36A H 0.2413 0.0654 0.5841 0.091 Uiso 0.55(3) 1 calc PR A 1
C31B C 0.182(4) 0.1591(19) 0.5592(14) 0.069(7) Uiso 0.45(3) 1 d PD A 2
C32B C 0.235(4) 0.1999(14) 0.5370(12) 0.072(9) Uiso 0.45(3) 1 d PD A 2
H32B H 0.2254 0.2452 0.5390 0.086 Uiso 0.45(3) 1 calc PR A 2
C33B C 0.303(4) 0.179(2) 0.5120(13) 0.099(12) Uiso 0.45(3) 1 d PD A 2
H33B H 0.3352 0.2090 0.4974 0.119 Uiso 0.45(3) 1 calc PR A 2
C34B C 0.321(3) 0.113(2) 0.5090(9) 0.113(12) Uiso 0.45(3) 1 d PD A 2
C35B C 0.262(4) 0.0699(16) 0.5281(15) 0.125(15) Uiso 0.45(3) 1 d PD A 2
H35B H 0.2641 0.0250 0.5227 0.150 Uiso 0.45(3) 1 calc PR A 2
C36B C 0.201(3) 0.0927(17) 0.5550(13) 0.076(10) Uiso 0.45(3) 1 d PD A 2
H36B H 0.1717 0.0625 0.5706 0.091 Uiso 0.45(3) 1 calc PR A 2
O3 O 0.330(3) 0.0867(19) 0.4730(10) 0.151(13) Uiso 0.55(3) 1 d PD A 1
C37 C 0.412(4) 0.125(3) 0.4640(16) 0.162(17) Uiso 0.55(3) 1 d PD A 1
H37A H 0.4515 0.1003 0.4473 0.243 Uiso 0.55(3) 1 calc PR A 1
H37B H 0.4478 0.1341 0.4856 0.243 Uiso 0.55(3) 1 calc PR A 1
H37C H 0.3914 0.1652 0.4528 0.243 Uiso 0.55(3) 1 calc PR A 1
O3B O 0.392(4) 0.086(3) 0.4880(12) 0.151(13) Uiso 0.45(3) 1 d PD A 2
C37B C 0.397(5) 0.132(2) 0.4591(14) 0.162(17) Uiso 0.45(3) 1 d PD A 2
H37D H 0.4350 0.1132 0.4397 0.243 Uiso 0.45(3) 1 calc PR A 2
H37E H 0.4267 0.1720 0.4673 0.243 Uiso 0.45(3) 1 calc PR A 2
H37F H 0.3330 0.1410 0.4504 0.243 Uiso 0.45(3) 1 calc PR A 2
C41 C -0.0835(19) 0.1126(17) 0.6329(9) 0.065(8) Uiso 0.528(12) 1 d PD B 1
C42 C -0.112(3) 0.097(2) 0.6678(7) 0.108(13) Uiso 0.528(12) 1 d PD B 1
H42A H -0.0768 0.1150 0.6869 0.130 Uiso 0.528(12) 1 calc PR B 1
C43 C -0.189(3) 0.057(2) 0.6762(7) 0.094(11) Uiso 0.528(12) 1 d PD B 1
H43A H -0.2003 0.0436 0.7000 0.112 Uiso 0.528(12) 1 calc PR B 1
C44 C -0.250(2) 0.0377(18) 0.6489(9) 0.077(9) Uiso 0.528(12) 1 d PD B 1
C45 C -0.233(2) 0.062(2) 0.6146(8) 0.095(11) Uiso 0.528(12) 1 d PD B 1
H45A H -0.2779 0.0533 0.5963 0.113 Uiso 0.528(12) 1 calc PR B 1
C46 C -0.152(2) 0.0989(16) 0.6066(6) 0.065(8) Uiso 0.528(12) 1 d PD B 1
H46A H -0.1426 0.1147 0.5832 0.078 Uiso 0.528(12) 1 calc PR B 1
O2 O -0.325(3) 0.0015(19) 0.6626(11) 0.134(11) Uiso 0.528(12) 1 d PD B 1
C47 C -0.398(4) -0.016(3) 0.6381(17) 0.16(2) Uiso 0.528(12) 1 d PD B 1
H47A H -0.4484 -0.0386 0.6507 0.246 Uiso 0.528(12) 1 calc PR B 1
H47B H -0.3716 -0.0438 0.6195 0.246 Uiso 0.528(12) 1 calc PR B 1
H47C H -0.4236 0.0236 0.6271 0.246 Uiso 0.528(12) 1 calc PR B 1
C41B C -0.063(2) 0.1088(14) 0.6402(12) 0.065(8) Uiso 0.472(12) 1 d PD B 2
C42B C -0.156(3) 0.1313(12) 0.6468(14) 0.108(13) Uiso 0.472(12) 1 d PD B 2
H42B H -0.1689 0.1755 0.6420 0.130 Uiso 0.472(12) 1 calc PR B 2
C43B C -0.230(2) 0.0930(16) 0.6600(13) 0.094(11) Uiso 0.472(12) 1 d PD B 2
H43B H -0.2880 0.1122 0.6676 0.112 Uiso 0.472(12) 1 calc PR B 2
C44B C -0.218(2) 0.0262(15) 0.6616(13) 0.077(9) Uiso 0.472(12) 1 d PD B 2
C45B C -0.126(3) 0.0017(12) 0.6565(13) 0.095(11) Uiso 0.472(12) 1 d PD B 2
H45B H -0.1133 -0.0425 0.6617 0.113 Uiso 0.472(12) 1 calc PR B 2
C46B C -0.052(2) 0.0416(15) 0.6439(10) 0.065(8) Uiso 0.472(12) 1 d PD B 2
H46B H 0.0074 0.0225 0.6378 0.078 Uiso 0.472(12) 1 calc PR B 2
O2B O -0.2733(12) -0.0256(15) 0.6719(12) 0.134(11) Uiso 0.472(12) 1 d PD B 2
C47B C -0.3714(11) -0.0084(6) 0.6700(3) 0.16(2) Uiso 0.472(12) 1 d PD B 2
H47D H -0.4103 -0.0452 0.6775 0.246 Uiso 0.472(12) 1 calc PR B 2
H47E H -0.3875 0.0035 0.6455 0.246 Uiso 0.472(12) 1 calc PR B 2
H47F H -0.3837 0.0285 0.6857 0.246 Uiso 0.472(12) 1 calc PR B 2
C51 C 0.1917(11) 0.5829(6) 0.6137(3) 0.063(6) Uani 1 1 d R . .
C52 C 0.1075(11) 0.5508(6) 0.6228(3) 0.064(6) Uani 1 1 d RD . .
H52A H 0.0465 0.5597 0.6133 0.077 Uiso 1 1 calc R . .
C53 C 0.1282(11) 0.5033(8) 0.6486(4) 0.063(6) Uani 1 1 d D . .
H53A H 0.0777 0.4764 0.6563 0.075 Uiso 1 1 calc R . .
C54 C 0.2180(13) 0.4927(8) 0.6636(4) 0.067(7) Uani 1 1 d D . .
C55 C 0.2947(11) 0.5290(10) 0.6515(5) 0.081(8) Uani 1 1 d D . .
H55A H 0.3566 0.5220 0.6607 0.097 Uiso 1 1 calc R . .
C56 C 0.2779(12) 0.5763(9) 0.6254(5) 0.067(6) Uani 1 1 d D . .
H56A H 0.3278 0.6026 0.6166 0.080 Uiso 1 1 calc R . .
C57 C 0.094(2) 0.6499(10) 0.5725(5) 0.074(7) Uani 1 1 d . . .
H57A H 0.0622 0.6090 0.5645 0.089 Uiso 1 1 calc R . .
C58 C 0.110(2) 0.6904(12) 0.5396(6) 0.102(9) Uani 1 1 d . . .
H58A H 0.1543 0.6679 0.5237 0.153 Uiso 1 1 calc R . .
H58B H 0.1370 0.7323 0.5464 0.153 Uiso 1 1 calc R . .
H58C H 0.0498 0.6973 0.5272 0.153 Uiso 1 1 calc R . .
C59 C 0.0262(16) 0.6825(8) 0.5981(5) 0.048(5) Uani 1 1 d . . .
C60 C 0.171(2) 0.4074(10) 0.7061(6) 0.079(7) Uani 1 1 d . . .
H60A H 0.1153 0.4348 0.7122 0.095 Uiso 1 1 calc R . .
C61 C 0.209(2) 0.3785(16) 0.7404(6) 0.135(13) Uani 1 1 d . . .
H61A H 0.2281 0.4134 0.7565 0.203 Uiso 1 1 calc R . .
H61B H 0.2643 0.3513 0.7351 0.203 Uiso 1 1 calc R . .
H61C H 0.1598 0.3522 0.7516 0.203 Uiso 1 1 calc R . .
C62 C 0.1387(19) 0.3551(9) 0.6808(6) 0.061(6) Uani 1 1 d . A .
O5 O 0.0642(13) 0.3203(7) 0.6881(4) 0.078(5) Uani 1 1 d . . .
O6 O 0.1894(10) 0.3428(5) 0.6529(3) 0.057(4) Uani 1 1 d . . .
O7 O 0.0575(9) 0.7094(5) 0.6251(4) 0.054(3) Uani 1 1 d . . .
O8 O -0.0646(12) 0.6849(6) 0.5898(4) 0.065(4) Uani 1 1 d . . .
O9 O 0.2447(11) 0.4495(6) 0.6922(4) 0.069(4) Uani 1 1 d . . .
O10 O 0.1793(12) 0.6326(7) 0.5868(4) 0.072(4) Uani 1 1 d . . .
C1S C 0.162(2) 0.3621(7) 0.2925(6) 0.101(9) Uani 1 1 d D . .
H1SA H 0.2259 0.3787 0.2980 0.121 Uiso 1 1 calc R . .
H1SB H 0.1237 0.3639 0.3147 0.121 Uiso 1 1 calc R . .
Cl1 Cl 0.1699(7) 0.2817(3) 0.2782(2) 0.128(3) Uani 1 1 d D . .
Cl2 Cl 0.1084(7) 0.4123(4) 0.2599(2) 0.123(3) Uani 1 1 d D . .
C2S C 0.7731(19) 0.4271(11) 0.4275(7) 0.118(11) Uani 1 1 d DU . .
H2SA H 0.8146 0.4192 0.4067 0.141 Uiso 1 1 calc R . .
H2SB H 0.7292 0.4626 0.4210 0.141 Uiso 1 1 calc R . .
Cl3 Cl 0.7072(9) 0.3582(5) 0.4351(3) 0.177(5) Uani 1 1 d D . .
Cl4 Cl 0.8419(13) 0.4525(5) 0.4620(3) 0.222(7) Uani 1 1 d D . .

loop_
_atom_site_aniso_label
_atom_site_aniso_U_11
_atom_site_aniso_U_22
_atom_site_aniso_U_33
_atom_site_aniso_U_23
_atom_site_aniso_U_13
_atom_site_aniso_U_12
Mo1 0.0827(13) 0.0375(8) 0.0606(10) 0.0069(8) 0.0100(9) 0.0090(9)
Mo2 0.0799(13) 0.0438(9) 0.0554(9) 0.0032(8) 0.0082(9) 0.0110(9)
N1 0.107(18) 0.038(9) 0.050(11) 0.001(7) 0.012(10) 0.012(10)
N2 0.114(17) 0.046(9) 0.045(10) 0.006(8) -0.003(10) 0.008(10)
N3 0.089(15) 0.042(9) 0.069(12) 0.014(8) 0.009(10) -0.002(9)
N4 0.12(2) 0.040(9) 0.055(11) 0.010(8) 0.028(11) 0.023(11)
C2 0.11(2) 0.036(11) 0.049(13) -0.013(9) -0.012(13) 0.012(13)
C1 0.11(2) 0.055(13) 0.061(15) -0.009(11) -0.025(14) 0.037(15)
C11 0.067(16) 0.049(12) 0.074(15) -0.009(11) 0.006(11) 0.020(11)
C12 0.103(19) 0.044(11) 0.069(14) 0.024(10) 0.010(14) 0.041(13)
C13 0.09(2) 0.061(13) 0.081(16) 0.004(12) 0.035(13) 0.024(12)
C14 0.047(15) 0.049(12) 0.091(16) 0.001(11) 0.013(11) 0.004(11)
C15 0.066(18) 0.035(11) 0.14(2) 0.039(13) -0.006(14) -0.003(11)
C16 0.14(3) 0.037(11) 0.076(16) -0.002(11) -0.003(15) -0.003(13)
O1 0.088(13) 0.064(9) 0.061(9) 0.013(7) -0.014(8) -0.003(8)
C17 0.10(2) 0.075(14) 0.074(16) 0.021(13) 0.024(16) -0.003(15)
C51 0.070(18) 0.046(11) 0.074(15) -0.009(10) 0.000(12) -0.003(12)
C52 0.076(17) 0.064(12) 0.053(12) -0.012(11) -0.010(12) 0.021(12)
C53 0.068(17) 0.073(13) 0.048(13) -0.006(10) 0.006(11) 0.012(11)
C54 0.10(2) 0.041(11) 0.062(14) -0.029(10) -0.001(13) -0.005(12)
C55 0.063(18) 0.082(16) 0.096(19) -0.042(15) -0.042(15) 0.018(14)
C56 0.063(17) 0.071(14) 0.066(14) -0.018(12) -0.018(12) -0.017(12)
C57 0.12(2) 0.055(13) 0.052(14) 0.022(11) -0.004(13) -0.008(13)
C58 0.13(3) 0.13(2) 0.046(14) 0.009(14) -0.017(14) -0.003(18)
C59 0.067(17) 0.039(10) 0.039(11) -0.013(8) 0.004(10) 0.023(11)
C60 0.12(2) 0.049(12) 0.072(15) -0.021(11) -0.016(14) -0.014(14)
C61 0.19(4) 0.17(3) 0.045(15) 0.019(17) -0.045(18) 0.00(3)
C62 0.09(2) 0.033(10) 0.057(14) -0.013(9) 0.003(13) 0.019(12)
O5 0.107(15) 0.047(8) 0.079(11) 0.003(7) 0.012(10) 0.008(9)
O6 0.082(11) 0.033(6) 0.057(8) 0.003(6) -0.004(8) -0.001(6)
O7 0.043(9) 0.044(6) 0.076(9) -0.007(7) -0.021(7) 0.009(6)
O8 0.087(14) 0.045(8) 0.063(9) -0.009(6) -0.024(8) 0.004(8)
O9 0.098(13) 0.046(8) 0.063(9) -0.006(7) -0.003(8) 0.001(8)
O10 0.097(14) 0.063(9) 0.056(9) 0.003(7) -0.004(8) -0.002(9)
C1S 0.17(3) 0.061(14) 0.071(16) -0.030(12) 0.011(18) -0.023(18)
Cl1 0.160(8) 0.092(5) 0.131(6) -0.044(4) 0.009(6) -0.004(5)
Cl2 0.159(8) 0.104(5) 0.106(6) -0.028(5) 0.033(5) -0.027(5)
C2S 0.19(3) 0.069(16) 0.09(2) 0.000(14) 0.03(2) -0.014(19)
Cl3 0.209(12) 0.124(7) 0.197(10) 0.036(7) 0.061(9) -0.022(7)
Cl4 0.39(2) 0.155(9) 0.116(7) -0.041(6) -0.043(11) -0.004(12)

loop_
_atom_type_symbol
_atom_type_description
_atom_type_scat_dispersion_real
_atom_type_scat_dispersion_imag
_atom_type_scat_source
C C 0.0033 0.0016 'International Tables Vol C Tables 4.2.6.8 and 6.1.1.4'
H H 0.0000 0.0000 'International Tables Vol C Tables 4.2.6.8 and 6.1.1.4'
N N 0.0061 0.0033 'International Tables Vol C Tables 4.2.6.8 and 6.1.1.4'
O O 0.0106 0.0060 'International Tables Vol C Tables 4.2.6.8 and 6.1.1.4'
Mo Mo -1.6832 0.6857 'International Tables Vol C Tables 4.2.6.8 and 6.1.1.4'
Cl Cl 0.1484 0.1585 'International Tables Vol C Tables 4.2.6.8 and 6.1.1.4'

loop_
_geom_angle_atom_site_label_1
_geom_angle_atom_site_label_2
_geom_angle_atom_site_label_3
_geom_angle
_geom_angle_site_symmetry_1
_geom_angle_site_symmetry_3
_geom_angle_publ_flag
N1 Mo1 Mo2 92.2(6) . . ?
N1 Mo1 N3 92.4(6) . . ?
Mo2 Mo1 N3 93.2(5) . . ?
N1 Mo1 O5 89.9(6) . . ?
Mo2 Mo1 O5 93.2(5) . . ?
N3 Mo1 O5 173.1(7) . . ?
N1 Mo1 O7 175.2(6) . 2_565 ?
Mo2 Mo1 O7 92.4(3) . 2_565 ?
N3 Mo1 O7 88.9(6) . 2_565 ?
O5 Mo1 O7 88.3(5) . 2_565 ?
Mo1 Mo2 N2 93.3(5) . . ?
Mo1 Mo2 N4 92.8(6) . . ?
N2 Mo2 N4 92.9(7) . . ?
Mo1 Mo2 O8 91.0(4) . 2_565 ?
N2 Mo2 O8 175.2(7) . 2_565 ?
N4 Mo2 O8 89.0(6) . 2_565 ?
Mo1 Mo2 O6 90.9(4) . . ?
N2 Mo2 O6 89.4(6) . . ?
N4 Mo2 O6 175.5(6) . . ?
O8 Mo2 O6 88.4(5) 2_565 . ?
C1 N1 C11 113.0(19) . . ?
C1 N1 Mo1 120.6(15) . . ?
C11 N1 Mo1 126.3(16) . . ?
C1 N2 C21B 116(2) . . ?
C1 N2 C21 124(3) . . ?
C1 N2 Mo2 117.1(16) . . ?
C21B N2 Mo2 126.7(18) . . ?
C21 N2 Mo2 118(3) . . ?
C41B N3 C2 121(2) . . ?
C2 N3 C41 117(2) . . ?
C41B N3 Mo1 123(2) . . ?
C2 N3 Mo1 114.7(14) . . ?
C41 N3 Mo1 127.6(19) . . ?
C2 N4 C31 115(3) . . ?
C2 N4 C31B 119(3) . . ?
C2 N4 Mo2 117.4(14) . . ?
C31 N4 Mo2 124(3) . . ?
C31B N4 Mo2 123(3) . . ?
N4 C2 N3 121.7(18) . . ?
N2 C1 N1 117(2) . . ?
C12 C11 C16 114.9(10) . . ?
C12 C11 N1 118.3(12) . . ?
C16 C11 N1 126.4(13) . . ?
C13 C12 C11 124.6(10) . . ?
C14 C13 C12 119.2(10) . . ?
O1 C14 C13 126.2(13) . . ?
O1 C14 C15 115.5(12) . . ?
C13 C14 C15 118.2(10) . . ?
C14 C15 C16 121.4(11) . . ?
C11 C16 C15 121.6(11) . . ?
C14 O1 C17 118.8(14) . . ?
C26 C21 C22 114.6(12) . . ?
C26 C21 N2 114(4) . . ?
C22 C21 N2 131(4) . . ?
C23 C22 C21 124.7(11) . . ?
C24 C23 C22 118.8(11) . . ?
O11 C24 C23 120(4) . . ?
O11 C24 C25 121(4) . . ?
C23 C24 C25 118.1(11) . . ?
C24 C25 C26 121.4(11) . . ?
C21 C26 C25 121.3(12) . . ?
C24 O11 C27 105(6) . . ?
C26B C21B C22B 114.7(11) . . ?
C26B C21B N2 130(2) . . ?
C22B C21B N2 115(2) . . ?
C23B C22B C21B 124.8(10) . . ?
C24B C23B C22B 118.6(11) . . ?
O11B C24B C23B 122(2) . . ?
O11B C24B C25B 120(2) . . ?
C23B C24B C25B 118.0(11) . . ?
C24B C25B C26B 121.4(11) . . ?
C21B C26B C25B 121.4(11) . . ?
C24B O11B C27B 120(3) . . ?
N4 C31 C32 111(2) . . ?
N4 C31 C36 134(3) . . ?
C32 C31 C36 114.8(10) . . ?
C33 C32 C31 124.8(11) . . ?
C34 C33 C32 118.3(11) . . ?
O3 C34 C33 126(3) . . ?
O3 C34 C35 117(3) . . ?
C33 C34 C35 117.2(11) . . ?
C34 C35 C36 120.7(12) . . ?
C31 C36 C35 121.1(12) . . ?
C36B C31B C32B 114.7(11) . . ?
C36B C31B N4 116(3) . . ?
C32B C31B N4 129(3) . . ?
C33B C32B C31B 124.9(11) . . ?
C34B C33B C32B 118.9(11) . . ?
O3B C34B C33B 124(4) . . ?
O3B C34B C35B 118(4) . . ?
C33B C34B C35B 117.8(11) . . ?
C34B C35B C36B 121.2(12) . . ?
C31B C36B C35B 121.2(12) . . ?
C34 O3 C37 103(3) . . ?
C34B O3B C37B 102(3) . . ?
C46 C41 C42 114.3(11) . . ?
C46 C41 N3 127(2) . . ?
C42 C41 N3 118(2) . . ?
C43 C42 C41 124.4(11) . . ?
C44 C43 C42 118.7(11) . . ?
O2 C44 C43 110(3) . . ?
O2 C44 C45 131(3) . . ?
C43 C44 C45 118.0(11) . . ?
C44 C45 C46 121.6(11) . . ?
C41 C46 C45 121.2(12) . . ?
C44 O2 C47 116(4) . . ?
N3 C41B C46B 126(3) . . ?
N3 C41B C42B 119(2) . . ?
C46B C41B C42B 114.7(11) . . ?
C43B C42B C41B 124.7(11) . . ?
C44B C43B C42B 118.6(11) . . ?
O2B C44B C43B 135(3) . . ?
O2B C44B C45B 107(2) . . ?
C43B C44B C45B 117.9(11) . . ?
C44B C45B C46B 121.3(12) . . ?
C41B C46B C45B 121.4(12) . . ?
C44B O2B C47B 110(2) . . ?
C56 C51 C52 131.2(10) . . ?
C56 C51 O10 115.1(15) . . ?
C52 C51 O10 113.7(9) . . ?
C51 C52 C53 108.7(8) . . ?
C54 C53 C52 124.9(11) . . ?
C55 C54 C53 119.1(10) . . ?
C55 C54 O9 111.8(14) . . ?
C53 C54 O9 129.1(14) . . ?
C54 C55 C56 118.0(11) . . ?
C51 C56 C55 117.9(11) . . ?
O10 C57 C58 109(2) . . ?
O10 C57 C59 114.9(18) . . ?
C58 C57 C59 111.8(19) . . ?
O7 C59 O8 121.6(16) . . ?
O7 C59 C57 120(2) . . ?
O8 C59 C57 118.5(18) . . ?
O9 C60 C62 114.8(19) . . ?
O9 C60 C61 107(2) . . ?
C62 C60 C61 111(2) . . ?
O6 C62 O5 120.6(17) . . ?
O6 C62 C60 119(2) . . ?
O5 C62 C60 120(2) . . ?
C62 O5 Mo1 117.3(13) . . ?
C62 O6 Mo2 117.5(13) . . ?
C59 O7 Mo1 117.3(12) . 2_565 ?
C59 O8 Mo2 117.5(11) . 2_565 ?
C54 O9 C60 116.9(16) . . ?
C57 O10 C51 124.4(15) . . ?
Cl1 C1S Cl2 111.6(12) . . ?
Cl4 C2S Cl3 115.8(16) . . ?

loop_
_geom_bond_atom_site_label_1
_geom_bond_atom_site_label_2
_geom_bond_distance
_geom_bond_site_symmetry_2
_geom_bond_publ_flag
Mo1 N1 2.038(18) . ?
Mo1 Mo2 2.081(2) . ?
Mo1 N3 2.097(16) . ?
Mo1 O5 2.104(15) . ?
Mo1 O7 2.144(13) 2_565 ?
Mo2 N2 2.103(17) . ?
Mo2 N4 2.103(18) . ?
Mo2 O8 2.124(15) 2_565 ?
Mo2 O6 2.149(12) . ?
N1 C1 1.35(3) . ?
N1 C11 1.40(2) . ?
N2 C1 1.32(3) . ?
N2 C21B 1.40(3) . ?
N2 C21 1.45(4) . ?
N3 C41B 1.34(3) . ?
N3 C2 1.38(3) . ?
N3 C41 1.45(3) . ?
N4 C2 1.26(3) . ?
N4 C31 1.36(3) . ?
N4 C31B 1.42(4) . ?
C11 C12 1.392(7) . ?
C11 C16 1.392(7) . ?
C12 C13 1.389(7) . ?
C13 C14 1.379(7) . ?
C14 O1 1.360(18) . ?
C14 C15 1.390(7) . ?
C15 C16 1.399(7) . ?
O1 C17 1.431(14) . ?
C21 C26 1.393(8) . ?
C21 C22 1.393(8) . ?
C22 C23 1.391(8) . ?
C23 C24 1.379(8) . ?
C24 O11 1.367(10) . ?
C24 C25 1.390(8) . ?
C25 C26 1.400(9) . ?
O11 C27 1.418(9) . ?
C21B C26B 1.392(8) . ?
C21B C22B 1.393(8) . ?
C22B C23B 1.391(8) . ?
C23B C24B 1.379(8) . ?
C24B O11B 1.367(10) . ?
C24B C25B 1.390(8) . ?
C25B C26B 1.400(8) . ?
O11B C27B 1.415(9) . ?
C31 C32 1.393(8) . ?
C31 C36 1.393(8) . ?
C32 C33 1.391(8) . ?
C33 C34 1.380(8) . ?
C34 O3 1.371(10) . ?
C34 C35 1.393(8) . ?
C35 C36 1.402(8) . ?
C31B C36B 1.393(8) . ?
C31B C32B 1.393(8) . ?
C32B C33B 1.390(8) . ?
C33B C34B 1.379(8) . ?
C34B O3B 1.376(10) . ?
C34B C35B 1.391(8) . ?
C35B C36B 1.401(8) . ?
O3 C37 1.422(16) . ?
O3B C37B 1.421(10) . ?
C41 C46 1.393(8) . ?
C41 C42 1.394(8) . ?
C42 C43 1.391(8) . ?
C43 C44 1.379(8) . ?
C44 O2 1.375(10) . ?
C44 C45 1.390(8) . ?
C45 C46 1.400(8) . ?
O2 C47 1.416(9) . ?
C41B C46B 1.392(8) . ?
C41B C42B 1.393(8) . ?
C42B C43B 1.391(8) . ?
C43B C44B 1.379(8) . ?
C44B O2B 1.368(10) . ?
C44B C45B 1.390(8) . ?
C45B C46B 1.400(9) . ?
O2B C47B 1.417(9) . ?
C51 C56 1.288(16) . ?
C51 C52 1.3898 . ?
C51 O10 1.436(18) . ?
C52 C53 1.394(8) . ?
C53 C54 1.390(8) . ?
C54 C55 1.379(8) . ?
C54 O9 1.434(18) . ?
C55 C56 1.390(8) . ?
C57 O10 1.36(3) . ?
C57 C58 1.50(3) . ?
C57 C59 1.50(3) . ?
C59 O7 1.23(2) . ?
C59 O8 1.31(2) . ?
C60 O9 1.43(3) . ?
C60 C62 1.50(3) . ?
C60 C61 1.50(3) . ?
C62 O6 1.28(2) . ?
C62 O5 1.29(3) . ?
O7 Mo1 2.144(13) 2_565 ?
O8 Mo2 2.124(15) 2_565 ?
C1S Cl1 1.734(14) . ?
C1S Cl2 1.757(16) . ?
C2S Cl4 1.686(18) . ?
C2S Cl3 1.707(17) . ?
